data_2222073
loop_
_publ_author_name
'Bon, Volodimir'
'Orysyk, Svitlana'
'Pekhnyo, Vasyl'

_publ_section_title
;
 <i>trans</i>-Dichloridobis(4-methoxyaniline-\k<i>N</i>)palladium(II)
;
_journal_coeditor_code IM2115
_journal_issue 6
_journal_name_full 'Acta Crystallographica Section E'
_journal_page_first m673
_journal_paper_doi 10.1107/S1600536809018509
_journal_volume 65
_journal_year 2009
_chemical_formula_iupac '[Pd Cl2 (C7 H9 N O)2]'
_chemical_formula_moiety 'C14 H18 Cl2 N2 O2 Pd'
_chemical_formula_sum 'C14 H18 Cl2 N2 O2 Pd'
_chemical_formula_weight 423.60
_chemical_name_systematic
;
<i>trans</i>-Dichloridobis(4-methoxyaniline-\k<i>N</i>)palladium(II)
;
_space_group_IT_number 14
_symmetry_cell_setting monoclinic
_symmetry_space_group_name_Hall '-P 2ybc'
_symmetry_space_group_name_H-M 'P 1 21/c 1'
_atom_sites_solution_hydrogens geom
_atom_sites_solution_primary direct
_atom_sites_solution_secondary difmap
_audit_creation_method SHELXL-97
_cell_angle_alpha 90.00
_cell_angle_beta 94.8060(10)
_cell_angle_gamma 90.00
_cell_formula_units_Z 2
_cell_length_a 4.73330(10)
_cell_length_b 6.00710(10)
_cell_length_c 27.6918(5)
_cell_measurement_reflns_used 2257
_cell_measurement_temperature 173(2)
_cell_measurement_theta_max 26.37
_cell_measurement_theta_min 2.95
_cell_volume 784.60(3)
_computing_cell_refinement 'SAINT (Bruker, 2005)'
_computing_data_collection 'APEX2 (Bruker, 2005)'
_computing_data_reduction 'SAINT (Bruker, 2005)'
_computing_molecular_graphics 'SHELXTL (Sheldrick, 2008)'
_computing_publication_material 'publCIF (Westrip, 2009)'
_computing_structure_refinement 'SHELXL97 (Sheldrick, 2008)'
_computing_structure_solution 'SHELXS97 (Sheldrick, 2008)'
_diffrn_ambient_temperature 173(2)
_diffrn_detector_area_resol_mean 8.26
_diffrn_measured_fraction_theta_full 0.983
_diffrn_measured_fraction_theta_max 0.983
_diffrn_measurement_device_type 'Bruker APEXII CCD'
_diffrn_measurement_method '\f and \w'
_diffrn_radiation_monochromator graphite
_diffrn_radiation_source 'fine-focus sealed tube'
_diffrn_radiation_type MoK\a
_diffrn_radiation_wavelength 0.71073
_diffrn_reflns_av_R_equivalents 0.0235
_diffrn_reflns_av_sigmaI/netI 0.0300
_diffrn_reflns_limit_h_max 5
_diffrn_reflns_limit_h_min -2
_diffrn_reflns_limit_k_max 7
_diffrn_reflns_limit_k_min -7
_diffrn_reflns_limit_l_max 34
_diffrn_reflns_limit_l_min -34
_diffrn_reflns_number 4837
_diffrn_reflns_theta_full 26.39
_diffrn_reflns_theta_max 26.39
_diffrn_reflns_theta_min 1.48
_exptl_absorpt_coefficient_mu 1.528
_exptl_absorpt_correction_T_max 0.9414
_exptl_absorpt_correction_T_min 0.7013
_exptl_absorpt_correction_type numerical
_exptl_absorpt_process_details '(SADABS; Bruker, 2005)'
_exptl_crystal_colour yellow
_exptl_crystal_density_diffrn 1.793
_exptl_crystal_density_method 'not measured'
_exptl_crystal_description plate
_exptl_crystal_F_000 424
_exptl_crystal_size_max 0.25
_exptl_crystal_size_mid 0.08
_exptl_crystal_size_min 0.04
_refine_diff_density_max 0.313
_refine_diff_density_min -0.391
_refine_ls_extinction_method none
_refine_ls_goodness_of_fit_ref 1.037
_refine_ls_hydrogen_treatment mixed
_refine_ls_matrix_type full
_refine_ls_number_parameters 106
_refine_ls_number_reflns 1577
_refine_ls_number_restraints 0
_refine_ls_restrained_S_all 1.037
_refine_ls_R_factor_all 0.0307
_refine_ls_R_factor_gt 0.0228
_refine_ls_shift/su_max 0.000
_refine_ls_shift/su_mean 0.000
_refine_ls_structure_factor_coef Fsqd
_refine_ls_weighting_details 'calc w=1/[\s^2^(Fo^2^)+(0.0205P)^2^+0.3835P] where P=(Fo^2^+2Fc^2^)/3'
_refine_ls_weighting_scheme calc
_refine_ls_wR_factor_gt 0.0473
_refine_ls_wR_factor_ref 0.0494
_reflns_number_gt 1326
_reflns_number_total 1577
_reflns_threshold_expression I>2\s(I)
_cod_data_source_file im2115.cif
_cod_data_source_block I
_cod_original_sg_symbol_H-M 'P 21/c'
_cod_database_code 2222073
_cod_database_fobs_code 2222073

loop_
_symmetry_equiv_pos_as_xyz
'x, y, z'
'-x, y+1/2, -z+1/2'
'-x, -y, -z'
'x, -y-1/2, z-1/2'

loop_
_atom_site_type_symbol
_atom_site_label
_atom_site_fract_x
_atom_site_fract_y
_atom_site_fract_z
_atom_site_U_iso_or_equiv
_atom_site_adp_type
_atom_site_calc_flag
_atom_site_refinement_flags
_atom_site_occupancy
_atom_site_disorder_assembly
_atom_site_disorder_group
Pd Pd1 0.0000 0.0000 0.0000 0.01570(9) Uani d S 1 . .
Cl Cl1 -0.30064(12) -0.26378(11) 0.02745(2) 0.02254(15) Uani d . 1 . .
N N1 -0.1173(4) 0.2075(4) 0.05318(8) 0.0188(5) Uani d . 1 . .
H H1A -0.162(5) 0.332(5) 0.0398(9) 0.019(7) Uiso d . 1 . .
H H1B -0.282(6) 0.151(5) 0.0615(10) 0.029(8) Uiso d . 1 . .
O O1 0.6985(4) 0.2939(4) 0.21008(7) 0.0347(5) Uani d . 1 . .
C C1 0.0967(5) 0.2336(4) 0.09336(9) 0.0191(5) Uani d . 1 . .
C C2 0.2570(5) 0.4248(4) 0.09767(9) 0.0202(6) Uani d . 1 . .
H H2 0.2259 0.5402 0.0744 0.024 Uiso calc R 1 . .
C C3 0.4636(5) 0.4498(4) 0.13583(9) 0.0231(6) Uani d . 1 . .
H H3 0.5742 0.5818 0.1387 0.028 Uiso calc R 1 . .
C C4 0.5079(5) 0.2813(5) 0.16982(9) 0.0251(6) Uani d . 1 . .
C C5 0.3517(6) 0.0864(5) 0.16452(10) 0.0290(6) Uani d . 1 . .
H H5 0.3861 -0.0310 0.1872 0.035 Uiso calc R 1 . .
C C6 0.1466(6) 0.0617(4) 0.12644(10) 0.0256(6) Uani d . 1 . .
H H6 0.0401 -0.0722 0.1229 0.031 Uiso calc R 1 . .
C C7 0.8612(6) 0.4926(6) 0.21595(11) 0.0395(7) Uani d . 1 . .
H H7A 0.9714 0.5130 0.1879 0.059 Uiso calc R 1 . .
H H7B 0.9903 0.4817 0.2454 0.059 Uiso calc R 1 . .
H H7C 0.7340 0.6199 0.2186 0.059 Uiso calc R 1 . .

loop_
_atom_site_aniso_label
_atom_site_aniso_U_11
_atom_site_aniso_U_22
_atom_site_aniso_U_33
_atom_site_aniso_U_12
_atom_site_aniso_U_13
_atom_site_aniso_U_23
Pd1 0.01623(13) 0.01298(15) 0.01751(14) -0.00122(12) -0.00092(9) -0.00012(13)
Cl1 0.0220(3) 0.0164(3) 0.0292(3) -0.0035(3) 0.0023(2) 0.0032(3)
N1 0.0196(11) 0.0148(12) 0.0217(12) 0.0004(10) -0.0008(9) 0.0007(10)
O1 0.0334(10) 0.0448(14) 0.0237(10) 0.0059(10) -0.0100(8) -0.0007(10)
C1 0.0191(12) 0.0210(14) 0.0173(12) 0.0030(11) 0.0029(10) -0.0047(12)
C2 0.0245(13) 0.0187(14) 0.0177(13) 0.0003(11) 0.0040(10) 0.0011(11)
C3 0.0221(12) 0.0239(16) 0.0230(14) -0.0030(11) 0.0009(10) -0.0037(12)
C4 0.0222(13) 0.0359(18) 0.0171(13) 0.0067(13) 0.0000(10) -0.0053(13)
C5 0.0380(16) 0.0260(15) 0.0226(15) 0.0066(13) -0.0005(12) 0.0049(13)
C6 0.0329(14) 0.0191(15) 0.0245(14) 0.0004(12) 0.0013(11) -0.0004(12)
C7 0.0320(15) 0.055(2) 0.0303(15) -0.0001(17) -0.0054(12) -0.0113(17)

loop_
_atom_type_symbol
_atom_type_description
_atom_type_scat_dispersion_real
_atom_type_scat_dispersion_imag
_atom_type_scat_source
C C 0.0033 0.0016 'International Tables Vol C Tables 4.2.6.8 and 6.1.1.4'
H H 0.0000 0.0000 'International Tables Vol C Tables 4.2.6.8 and 6.1.1.4'
N N 0.0061 0.0033 'International Tables Vol C Tables 4.2.6.8 and 6.1.1.4'
O O 0.0106 0.0060 'International Tables Vol C Tables 4.2.6.8 and 6.1.1.4'
Pd Pd -0.9988 1.0072 'International Tables Vol C Tables 4.2.6.8 and 6.1.1.4'
Cl Cl 0.1484 0.1585 'International Tables Vol C Tables 4.2.6.8 and 6.1.1.4'

loop_
_geom_angle_atom_site_label_1
_geom_angle_atom_site_label_2
_geom_angle_atom_site_label_3
_geom_angle_site_symmetry_1
_geom_angle_site_symmetry_3
_geom_angle
_geom_angle_publ_flag
N1 Pd1 N1 . 3 180.00(8) ?
N1 Pd1 Cl1 . . 88.23(7) ?
N1 Pd1 Cl1 3 . 91.77(7) ?
N1 Pd1 Cl1 . 3 91.77(7) ?
N1 Pd1 Cl1 3 3 88.23(7) ?
Cl1 Pd1 Cl1 . 3 180.0 ?
C1 N1 Pd1 . . 113.89(15) ?
C1 N1 H1A . . 111.6(18) ?
Pd1 N1 H1A . . 107.2(17) ?
C1 N1 H1B . . 114.1(17) ?
Pd1 N1 H1B . . 104.4(18) ?
H1A N1 H1B . . 105(2) ?
C4 O1 C7 . . 116.8(2) ?
C2 C1 C6 . . 120.1(2) ?
C2 C1 N1 . . 120.1(2) ?
C6 C1 N1 . . 119.7(2) ?
C1 C2 C3 . . 120.3(2) ?
C1 C2 H2 . . 119.8 ?
C3 C2 H2 . . 119.8 ?
C2 C3 C4 . . 119.7(2) ?
C2 C3 H3 . . 120.2 ?
C4 C3 H3 . . 120.2 ?
O1 C4 C5 . . 116.1(3) ?
O1 C4 C3 . . 124.1(3) ?
C5 C4 C3 . . 119.7(2) ?
C6 C5 C4 . . 120.4(3) ?
C6 C5 H5 . . 119.8 ?
C4 C5 H5 . . 119.8 ?
C5 C6 C1 . . 119.6(3) ?
C5 C6 H6 . . 120.2 ?
C1 C6 H6 . . 120.2 ?
O1 C7 H7A . . 109.5 ?
O1 C7 H7B . . 109.5 ?
H7A C7 H7B . . 109.5 ?
O1 C7 H7C . . 109.5 ?
H7A C7 H7C . . 109.5 ?
H7B C7 H7C . . 109.5 ?

loop_
_geom_bond_atom_site_label_1
_geom_bond_atom_site_label_2
_geom_bond_site_symmetry_2
_geom_bond_distance
_geom_bond_publ_flag
Pd1 N1 . 2.042(2) ?
Pd1 N1 3 2.042(2) ?
Pd1 Cl1 . 2.3010(6) ?
Pd1 Cl1 3 2.3010(6) ?
N1 C1 . 1.449(3) ?
N1 H1A . 0.85(3) ?
N1 H1B . 0.90(3) ?
O1 C4 . 1.376(3) ?
O1 C7 . 1.422(4) ?
C1 C2 . 1.376(4) ?
C1 C6 . 1.387(4) ?
C2 C3 . 1.387(3) ?
C2 H2 . 0.9500 ?
C3 C4 . 1.387(4) ?
C3 H3 . 0.9500 ?
C4 C5 . 1.386(4) ?
C5 C6 . 1.380(4) ?
C5 H5 . 0.9500 ?
C6 H6 . 0.9500 ?
C7 H7A . 0.9800 ?
C7 H7B . 0.9800 ?
C7 H7C . 0.9800 ?

loop_
_geom_hbond_atom_site_label_D
_geom_hbond_atom_site_label_H
_geom_hbond_atom_site_label_A
_geom_hbond_site_symmetry_A
_geom_hbond_distance_DH
_geom_hbond_distance_HA
_geom_hbond_distance_DA
_geom_hbond_angle_DHA
N1 H1A Cl1 1_565 0.85(3) 2.53(3) 3.353(2) 162(2)

loop_
_geom_torsion_atom_site_label_1
_geom_torsion_atom_site_label_2
_geom_torsion_atom_site_label_3
_geom_torsion_atom_site_label_4
_geom_torsion_site_symmetry_1
_geom_torsion_site_symmetry_2
_geom_torsion_site_symmetry_3
_geom_torsion_site_symmetry_4
_geom_torsion
_geom_torsion_publ_flag
Cl1 Pd1 N1 C1 . . . . 105.56(18) ?
Cl1 Pd1 N1 C1 3 . . . -74.44(18) ?
Pd1 N1 C1 C2 . . . . 103.7(2) ?
Pd1 N1 C1 C6 . . . . -73.9(2) ?
C6 C1 C2 C3 . . . . -1.9(4) ?
N1 C1 C2 C3 . . . . -179.5(2) ?
C1 C2 C3 C4 . . . . -0.2(4) ?
C7 O1 C4 C5 . . . . 179.8(2) ?
C7 O1 C4 C3 . . . . -1.1(4) ?
C2 C3 C4 O1 . . . . -177.0(2) ?
C2 C3 C4 C5 . . . . 2.0(4) ?
O1 C4 C5 C6 . . . . 177.2(2) ?
C3 C4 C5 C6 . . . . -1.9(4) ?
C4 C5 C6 C1 . . . . -0.1(4) ?
C2 C1 C6 C5 . . . . 2.0(4) ?
N1 C1 C6 C5 . . . . 179.6(2) ?
